data_1561455
loop_
_publ_author_name
'Cheng, Yue'
'Yang, Meng-Lin'
'Hu, Huai-Ming'
'Xu, Bing'
'Wang, Xiaofang'
'Xue, Ganglin'

_publ_section_title
;
 Syntheses, structures and luminescence for zinc coordination polymers
 based on a multifunctional 4&#x2032;-(3-carboxyphenyl)-
 3,2&#x2032;:6&#x2032;,3&#x2033;-terpyridine ligand
;
_journal_name_full 'Journal of Solid State Chemistry'
_journal_page_first 121
_journal_page_last 130
_journal_paper_doi 10.1016/j.jssc.2016.04.002
_journal_volume 239
_journal_year 2016
_chemical_formula_sum 'C30 H21 N3 O8 Zn2'
_chemical_formula_weight 682.24
_space_group_IT_number 2
_space_group_name_Hall '-P 1'
_space_group_name_H-M_alt 'P -1'
_symmetry_cell_setting triclinic
_symmetry_space_group_name_H-M 'P -1'
_atom_sites_solution_hydrogens geom
_atom_sites_solution_primary direct
_atom_sites_solution_secondary difmap
_audit_creation_method SHELXL-97
_cell_angle_alpha 73.596(4)
_cell_angle_beta 87.659(4)
_cell_angle_gamma 72.337(4)
_cell_formula_units_Z 2
_cell_length_a 9.956(2)
_cell_length_b 11.857(3)
_cell_length_c 12.554(3)
_cell_measurement_reflns_used 638
_cell_measurement_temperature 296(2)
_cell_measurement_theta_max 18.59
_cell_measurement_theta_min 2.67
_cell_volume 1353.0(5)
_computing_cell_refinement 'Bruker SAINT'
_computing_data_collection 'Bruker APEX2'
_computing_data_reduction 'Bruker SAINT'
_computing_molecular_graphics 'Bruker SHELXTL'
_computing_publication_material 'Bruker SHELXTL'
_computing_structure_refinement 'SHELXL-97 (Sheldrick, 1997)'
_computing_structure_solution 'SHELXS-97 (Sheldrick, 1990)'
_diffrn_ambient_temperature 296(2)
_diffrn_measured_fraction_theta_full 0.985
_diffrn_measured_fraction_theta_max 0.985
_diffrn_measurement_device_type 'Bruker APEX-II CCD'
_diffrn_measurement_method '\f and \w scans'
_diffrn_radiation_monochromator graphite
_diffrn_radiation_source 'fine-focus sealed tube'
_diffrn_radiation_type MoK\a
_diffrn_radiation_wavelength 0.71073
_diffrn_reflns_av_R_equivalents 0.0514
_diffrn_reflns_av_sigmaI/netI 0.1342
_diffrn_reflns_limit_h_max 11
_diffrn_reflns_limit_h_min -11
_diffrn_reflns_limit_k_max 7
_diffrn_reflns_limit_k_min -14
_diffrn_reflns_limit_l_max 13
_diffrn_reflns_limit_l_min -14
_diffrn_reflns_number 6899
_diffrn_reflns_theta_full 25.05
_diffrn_reflns_theta_max 25.05
_diffrn_reflns_theta_min 1.88
_diffrn_standards_decay_% 0
_diffrn_standards_interval_count 0
_diffrn_standards_interval_time 0
_diffrn_standards_number 0
_exptl_absorpt_coefficient_mu 1.832
_exptl_absorpt_correction_T_max 0.826
_exptl_absorpt_correction_T_min 0.735
_exptl_absorpt_correction_type multi-scan
_exptl_absorpt_process_details sadabs
_exptl_crystal_colour colorless
_exptl_crystal_density_diffrn 1.675
_exptl_crystal_density_method 'not measured'
_exptl_crystal_description block
_exptl_crystal_F_000 692
_exptl_crystal_size_max 0.22
_exptl_crystal_size_mid 0.14
_exptl_crystal_size_min 0.12
_refine_diff_density_max 0.415
_refine_diff_density_min -0.458
_refine_diff_density_rms 0.104
_refine_ls_extinction_method none
_refine_ls_goodness_of_fit_ref 0.948
_refine_ls_hydrogen_treatment mixed
_refine_ls_matrix_type full
_refine_ls_number_parameters 397
_refine_ls_number_reflns 4722
_refine_ls_number_restraints 3
_refine_ls_restrained_S_all 0.947
_refine_ls_R_factor_all 0.1168
_refine_ls_R_factor_gt 0.0564
_refine_ls_shift/su_max 0.004
_refine_ls_shift/su_mean 0.000
_refine_ls_structure_factor_coef Fsqd
_refine_ls_weighting_details 'calc w=1/[\s^2^(Fo^2^)+(0.0280P)^2^+0.0000P] where P=(Fo^2^+2Fc^2^)/3'
_refine_ls_weighting_scheme calc
_refine_ls_wR_factor_gt 0.0907
_refine_ls_wR_factor_ref 0.1130
_reflns_number_gt 2624
_reflns_number_total 4722
_reflns_threshold_expression >2sigma(I)
_cod_data_source_file JSSC-2016-239-121.cif
_cod_data_source_block nw1736
_cod_original_cell_volume 1353.1(5)
_cod_original_sg_symbol_H-M P-1
_cod_database_code 1561455

loop_
_symmetry_equiv_pos_as_xyz
'x, y, z'
'-x, -y, -z'

loop_
_atom_site_label
_atom_site_type_symbol
_atom_site_fract_x
_atom_site_fract_y
_atom_site_fract_z
_atom_site_U_iso_or_equiv
_atom_site_adp_type
_atom_site_occupancy
_atom_site_symmetry_multiplicity
_atom_site_calc_flag
_atom_site_refinement_flags
_atom_site_disorder_assembly
_atom_site_disorder_group
Zn1 Zn 0.67522(8) 0.38430(7) 0.21403(6) 0.0348(2) Uani 1 1 d . . .
Zn2 Zn 0.43213(7) 0.58784(6) 0.07022(6) 0.0332(2) Uani 1 1 d . . .
N1 N -0.1524(5) 1.2347(4) 0.2384(4) 0.0308(13) Uani 1 1 d . . .
N2 N -0.1517(5) 0.9151(5) 0.4777(4) 0.0346(13) Uani 1 1 d . . .
N3 N -0.4051(6) 0.7554(5) 0.7881(5) 0.0490(17) Uani 1 1 d . . .
O1 O 0.5825(5) 0.3496(4) 0.3571(4) 0.0477(13) Uani 1 1 d . . .
O2 O 0.4591(5) 0.5409(4) 0.2652(4) 0.0491(13) Uani 1 1 d . . .
O3 O 0.7618(4) 0.5146(4) 0.1553(3) 0.0373(11) Uani 1 1 d . . .
O4 O 0.5748(4) 0.6763(4) 0.0745(3) 0.0363(11) Uani 1 1 d . . .
O5 O 1.2279(5) 0.5780(5) 0.0938(4) 0.0632(16) Uani 1 1 d . . .
O6 O 1.2505(5) 0.7600(5) 0.0666(4) 0.0617(15) Uani 1 1 d . . .
C1 C -0.0410(7) 1.2398(6) 0.1769(5) 0.0370(17) Uani 1 1 d . . .
H1 H -0.0418 1.3142 0.1259 0.044 Uiso 1 1 calc R . .
C2 C 0.0738(7) 1.1391(6) 0.1866(5) 0.0396(18) Uani 1 1 d . . .
H2 H 0.1498 1.1447 0.1421 0.048 Uiso 1 1 calc R . .
C3 C 0.0771(6) 1.0280(6) 0.2633(5) 0.0340(16) Uani 1 1 d . . .
H3 H 0.1555 0.9589 0.2707 0.041 Uiso 1 1 calc R . .
C4 C -0.0369(6) 1.0207(5) 0.3286(5) 0.0308(16) Uani 1 1 d . . .
C5 C -0.1501(7) 1.1272(6) 0.3132(5) 0.0379(17) Uani 1 1 d . . .
H5 H -0.2278 1.1244 0.3564 0.045 Uiso 1 1 calc R . .
C6 C -0.0422(7) 0.9060(6) 0.4121(5) 0.0348(17) Uani 1 1 d . . .
C7 C 0.0620(7) 0.7954(6) 0.4223(5) 0.0361(17) Uani 1 1 d . . .
H7 H 0.1386 0.7926 0.3770 0.043 Uiso 1 1 calc R . .
C8 C 0.0532(6) 0.6874(5) 0.5003(5) 0.0307(15) Uani 1 1 d . . .
C9 C -0.0614(6) 0.6998(6) 0.5667(5) 0.0332(16) Uani 1 1 d . . .
H9 H -0.0718 0.6305 0.6197 0.040 Uiso 1 1 calc R . .
C10 C -0.1609(6) 0.8135(6) 0.5555(5) 0.0308(16) Uani 1 1 d . . .
C11 C -0.3042(7) 0.7398(6) 0.7164(6) 0.0424(18) Uani 1 1 d . . .
H11 H -0.2441 0.6603 0.7251 0.051 Uiso 1 1 calc R . .
C12 C -0.2820(6) 0.8339(6) 0.6295(5) 0.0319(16) Uani 1 1 d . . .
C13 C -0.3743(8) 0.9505(7) 0.6166(6) 0.059(2) Uani 1 1 d . . .
H13 H -0.3661 1.0164 0.5582 0.071 Uiso 1 1 calc R . .
C14 C -0.4779(8) 0.9688(7) 0.6905(7) 0.070(3) Uani 1 1 d . . .
H14 H -0.5397 1.0473 0.6837 0.084 Uiso 1 1 calc R . .
C15 C -0.4894(8) 0.8703(7) 0.7741(7) 0.059(2) Uani 1 1 d . . .
H15 H -0.5600 0.8840 0.8240 0.071 Uiso 1 1 calc R . .
C16 C 0.1640(6) 0.5689(5) 0.5090(5) 0.0287(15) Uani 1 1 d . . .
C17 C 0.1797(7) 0.4635(6) 0.5996(5) 0.0414(18) Uani 1 1 d . . .
H17 H 0.1154 0.4663 0.6554 0.050 Uiso 1 1 calc R . .
C18 C 0.2871(8) 0.3572(6) 0.6079(6) 0.050(2) Uani 1 1 d . . .
H18 H 0.2935 0.2888 0.6685 0.060 Uiso 1 1 calc R . .
C19 C 0.3876(7) 0.3486(6) 0.5276(5) 0.0422(18) Uani 1 1 d . . .
H19 H 0.4616 0.2762 0.5349 0.051 Uiso 1 1 calc R . .
C20 C 0.3743(6) 0.4504(6) 0.4365(5) 0.0304(15) Uani 1 1 d . . .
C21 C 0.2648(7) 0.5550(6) 0.4282(5) 0.0395(18) Uani 1 1 d . . .
H21 H 0.2562 0.6213 0.3652 0.047 Uiso 1 1 calc R . .
C22 C 0.4785(7) 0.4454(7) 0.3469(6) 0.0396(18) Uani 1 1 d . . .
C23 C 0.7021(7) 0.6281(6) 0.1089(5) 0.0317(16) Uani 1 1 d . . .
C24 C 0.7897(6) 0.7133(6) 0.1003(5) 0.0304(16) Uani 1 1 d . . .
C25 C 0.7290(7) 0.8360(6) 0.0904(5) 0.0416(18) Uani 1 1 d . . .
H25 H 0.6312 0.8690 0.0857 0.050 Uiso 1 1 calc R . .
C26 C 0.8128(7) 0.9123(6) 0.0874(6) 0.049(2) Uani 1 1 d . . .
H26 H 0.7716 0.9951 0.0837 0.059 Uiso 1 1 calc R . .
C27 C 0.9569(7) 0.8633(7) 0.0901(6) 0.0453(19) Uani 1 1 d . . .
H27 H 1.0133 0.9138 0.0872 0.054 Uiso 1 1 calc R . .
C28 C 1.0195(6) 0.7403(6) 0.0968(5) 0.0330(16) Uani 1 1 d . . .
C29 C 0.9364(6) 0.6652(6) 0.1039(5) 0.0300(15) Uani 1 1 d . . .
H29 H 0.9781 0.5816 0.1111 0.036 Uiso 1 1 calc R . .
C30 C 1.1759(7) 0.6893(8) 0.0855(5) 0.0427(19) Uani 1 1 d . . .
O7 O 0.4570(4) 0.5956(3) -0.0952(3) 0.0306(10) Uani 1 1 d D . .
H7A H 0.518(5) 0.632(5) -0.110(5) 0.037 Uiso 1 1 d D . .
O8 O 0.3741(6) 0.8085(6) 0.2447(6) 0.0785(18) Uani 1 1 d D . .
H8A H 0.329(8) 0.798(8) 0.193(5) 0.094 Uiso 1 1 d D . .
H8B H 0.457(4) 0.809(8) 0.254(7) 0.094 Uiso 1 1 d D . .

loop_
_atom_site_aniso_label
_atom_site_aniso_U_11
_atom_site_aniso_U_22
_atom_site_aniso_U_33
_atom_site_aniso_U_23
_atom_site_aniso_U_13
_atom_site_aniso_U_12
Zn1 0.0297(5) 0.0290(5) 0.0381(5) -0.0012(4) 0.0026(4) -0.0059(4)
Zn2 0.0231(4) 0.0316(5) 0.0429(5) -0.0089(4) 0.0052(4) -0.0075(4)
N1 0.032(3) 0.023(3) 0.030(3) -0.003(3) 0.003(3) -0.002(2)
N2 0.031(3) 0.034(3) 0.036(3) -0.007(3) 0.005(3) -0.010(3)
N3 0.050(4) 0.046(4) 0.058(4) -0.019(3) 0.030(3) -0.026(3)
O1 0.033(3) 0.054(3) 0.046(3) -0.014(3) 0.010(2) 0.000(2)
O2 0.057(3) 0.042(3) 0.047(3) -0.012(3) 0.023(3) -0.017(3)
O3 0.034(3) 0.029(3) 0.048(3) -0.006(2) 0.005(2) -0.011(2)
O4 0.028(3) 0.035(3) 0.043(3) -0.004(2) 0.001(2) -0.012(2)
O5 0.032(3) 0.072(4) 0.079(4) -0.024(3) 0.012(3) -0.006(3)
O6 0.032(3) 0.084(4) 0.075(4) -0.015(3) 0.003(3) -0.033(3)
C1 0.033(4) 0.032(4) 0.042(4) 0.000(3) 0.011(3) -0.015(3)
C2 0.041(5) 0.038(4) 0.039(4) -0.008(4) 0.012(4) -0.013(4)
C3 0.029(4) 0.031(4) 0.037(4) -0.007(3) 0.005(3) -0.005(3)
C4 0.027(4) 0.028(4) 0.030(4) -0.002(3) 0.003(3) -0.005(3)
C5 0.039(4) 0.032(4) 0.037(4) -0.004(3) 0.018(3) -0.009(3)
C6 0.032(4) 0.041(4) 0.031(4) -0.009(3) 0.008(3) -0.011(3)
C7 0.033(4) 0.031(4) 0.038(4) -0.007(3) 0.012(3) -0.004(3)
C8 0.028(4) 0.027(4) 0.028(4) -0.003(3) 0.002(3) -0.001(3)
C9 0.040(4) 0.026(4) 0.033(4) -0.009(3) 0.015(3) -0.010(3)
C10 0.028(4) 0.034(4) 0.035(4) -0.014(3) 0.009(3) -0.013(3)
C11 0.040(4) 0.033(4) 0.060(5) -0.021(4) 0.018(4) -0.015(3)
C12 0.027(4) 0.029(4) 0.039(4) -0.008(3) 0.010(3) -0.011(3)
C13 0.054(5) 0.044(5) 0.070(6) -0.010(4) 0.031(5) -0.013(4)
C14 0.073(6) 0.031(5) 0.097(7) -0.018(5) 0.045(5) -0.009(4)
C15 0.059(6) 0.056(6) 0.077(6) -0.037(5) 0.045(5) -0.025(5)
C16 0.027(4) 0.031(4) 0.030(4) -0.008(3) 0.005(3) -0.011(3)
C17 0.044(5) 0.042(5) 0.032(4) -0.001(3) 0.014(4) -0.013(4)
C18 0.056(5) 0.040(5) 0.034(4) 0.004(4) 0.009(4) 0.001(4)
C19 0.047(5) 0.033(4) 0.040(4) -0.015(4) 0.005(4) 0.000(3)
C20 0.030(4) 0.027(4) 0.032(4) -0.011(3) 0.001(3) -0.004(3)
C21 0.045(5) 0.038(4) 0.030(4) 0.002(3) 0.007(3) -0.017(4)
C22 0.037(4) 0.052(5) 0.040(5) -0.023(4) 0.011(4) -0.020(4)
C23 0.022(4) 0.039(4) 0.031(4) -0.005(3) 0.005(3) -0.011(3)
C24 0.030(4) 0.029(4) 0.032(4) -0.008(3) 0.009(3) -0.010(3)
C25 0.022(4) 0.044(5) 0.062(5) -0.019(4) 0.011(3) -0.013(3)
C26 0.046(5) 0.030(4) 0.076(6) -0.024(4) 0.019(4) -0.011(4)
C27 0.040(5) 0.053(5) 0.055(5) -0.017(4) 0.007(4) -0.029(4)
C28 0.025(4) 0.035(4) 0.039(4) -0.012(3) 0.006(3) -0.007(3)
C29 0.022(4) 0.029(4) 0.036(4) -0.010(3) 0.005(3) -0.003(3)
C30 0.030(4) 0.070(6) 0.027(4) -0.010(4) -0.001(3) -0.017(4)
O7 0.029(3) 0.025(3) 0.037(3) -0.002(2) 0.004(2) -0.014(2)
O8 0.061(4) 0.079(4) 0.104(5) -0.046(4) -0.002(4) -0.015(4)

loop_
_atom_type_symbol
_atom_type_description
_atom_type_scat_dispersion_real
_atom_type_scat_dispersion_imag
_atom_type_scat_source
C C 0.0033 0.0016 'International Tables Vol C Tables 4.2.6.8 and 6.1.1.4'
H H 0.0000 0.0000 'International Tables Vol C Tables 4.2.6.8 and 6.1.1.4'
N N 0.0061 0.0033 'International Tables Vol C Tables 4.2.6.8 and 6.1.1.4'
O O 0.0106 0.0060 'International Tables Vol C Tables 4.2.6.8 and 6.1.1.4'
Zn Zn 0.2839 1.4301 'International Tables Vol C Tables 4.2.6.8 and 6.1.1.4'

loop_
_geom_angle_atom_site_label_1
_geom_angle_atom_site_label_2
_geom_angle_atom_site_label_3
_geom_angle
_geom_angle_site_symmetry_1
_geom_angle_site_symmetry_3
O7 Zn1 O3 104.31(17) 2_665 .
O7 Zn1 O1 108.33(18) 2_665 .
O3 Zn1 O1 127.26(18) . .
O7 Zn1 N1 114.98(18) 2_665 1_645
O3 Zn1 N1 100.03(19) . 1_645
O1 Zn1 N1 102.18(19) . 1_645
O7 Zn1 O2 81.07(16) 2_665 .
O3 Zn1 O2 90.02(16) . .
O1 Zn1 O2 56.57(16) . .
N1 Zn1 O2 157.73(18) 1_645 .
O4 Zn2 O7 106.84(16) . 2_665
O4 Zn2 O7 93.87(15) . .
O7 Zn2 O7 83.46(16) 2_665 .
O4 Zn2 O5 149.17(19) . 1_455
O7 Zn2 O5 100.79(19) 2_665 1_455
O7 Zn2 O5 102.73(18) . 1_455
O4 Zn2 O6 91.43(17) . 1_455
O7 Zn2 O6 160.04(16) 2_665 1_455
O7 Zn2 O6 103.69(17) . 1_455
O5 Zn2 O6 59.63(18) 1_455 1_455
O4 Zn2 O2 82.31(16) . .
O7 Zn2 O2 84.42(16) 2_665 .
O7 Zn2 O2 165.65(16) . .
O5 Zn2 O2 87.08(18) 1_455 .
O6 Zn2 O2 90.27(17) 1_455 .
O4 Zn2 C30 120.7(2) . 1_455
O7 Zn2 C30 130.3(2) 2_665 1_455
O7 Zn2 C30 105.59(19) . 1_455
O5 Zn2 C30 29.67(19) 1_455 1_455
O6 Zn2 C30 29.96(19) 1_455 1_455
O2 Zn2 C30 88.14(18) . 1_455
O4 Zn2 Zn2 103.84(12) . 2_665
O7 Zn2 Zn2 41.76(11) 2_665 2_665
O7 Zn2 Zn2 41.70(11) . 2_665
O5 Zn2 Zn2 105.85(15) 1_455 2_665
O6 Zn2 Zn2 142.00(13) 1_455 2_665
O2 Zn2 Zn2 125.76(11) . 2_665
C30 Zn2 Zn2 127.85(18) 1_455 2_665
C1 N1 C5 119.0(5) . .
C1 N1 Zn1 120.0(4) . 1_465
C5 N1 Zn1 120.9(4) . 1_465
C6 N2 C10 119.1(5) . .
C11 N3 C15 116.5(6) . .
C22 O1 Zn1 103.6(4) . .
C22 O2 Zn2 136.2(4) . .
C22 O2 Zn1 76.4(4) . .
Zn2 O2 Zn1 76.20(12) . .
C23 O3 Zn1 128.4(4) . .
C23 O4 Zn2 127.0(4) . .
C30 O5 Zn2 94.2(4) . 1_655
C30 O6 Zn2 85.0(4) . 1_655
N1 C1 C2 121.7(6) . .
N1 C1 H1 119.1 . .
C2 C1 H1 119.1 . .
C1 C2 C3 119.7(6) . .
C1 C2 H2 120.1 . .
C3 C2 H2 120.1 . .
C4 C3 C2 119.6(6) . .
C4 C3 H3 120.2 . .
C2 C3 H3 120.2 . .
C3 C4 C5 117.1(5) . .
C3 C4 C6 123.1(6) . .
C5 C4 C6 119.7(6) . .
N1 C5 C4 122.8(6) . .
N1 C5 H5 118.6 . .
C4 C5 H5 118.6 . .
N2 C6 C7 121.9(6) . .
N2 C6 C4 116.8(6) . .
C7 C6 C4 121.3(6) . .
C6 C7 C8 120.4(6) . .
C6 C7 H7 119.8 . .
C8 C7 H7 119.8 . .
C9 C8 C7 116.4(6) . .
C9 C8 C16 123.7(5) . .
C7 C8 C16 120.0(5) . .
C8 C9 C10 121.0(6) . .
C8 C9 H9 119.5 . .
C10 C9 H9 119.5 . .
N2 C10 C9 121.2(6) . .
N2 C10 C12 115.3(6) . .
C9 C10 C12 123.4(6) . .
N3 C11 C12 124.6(6) . .
N3 C11 H11 117.7 . .
C12 C11 H11 117.7 . .
C13 C12 C11 116.7(6) . .
C13 C12 C10 120.5(6) . .
C11 C12 C10 122.7(6) . .
C14 C13 C12 119.5(7) . .
C14 C13 H13 120.2 . .
C12 C13 H13 120.2 . .
C15 C14 C13 119.1(7) . .
C15 C14 H14 120.4 . .
C13 C14 H14 120.4 . .
N3 C15 C14 123.5(7) . .
N3 C15 H15 118.3 . .
C14 C15 H15 118.3 . .
C17 C16 C21 115.0(6) . .
C17 C16 C8 122.9(6) . .
C21 C16 C8 122.0(5) . .
C18 C17 C16 121.6(6) . .
C18 C17 H17 119.2 . .
C16 C17 H17 119.2 . .
C17 C18 C19 121.5(6) . .
C17 C18 H18 119.2 . .
C19 C18 H18 119.2 . .
C20 C19 C18 118.3(6) . .
C20 C19 H19 120.8 . .
C18 C19 H19 120.8 . .
C21 C20 C19 119.5(6) . .
C21 C20 C22 120.1(6) . .
C19 C20 C22 120.4(6) . .
C20 C21 C16 124.0(6) . .
C20 C21 H21 118.0 . .
C16 C21 H21 118.0 . .
O1 C22 O2 123.0(6) . .
O1 C22 C20 119.7(6) . .
O2 C22 C20 117.3(6) . .
O4 C23 O3 126.0(6) . .
O4 C23 C24 117.4(6) . .
O3 C23 C24 116.6(6) . .
C25 C24 C29 119.5(6) . .
C25 C24 C23 121.5(6) . .
C29 C24 C23 119.0(6) . .
C24 C25 C26 120.5(6) . .
C24 C25 H25 119.8 . .
C26 C25 H25 119.8 . .
C27 C26 C25 119.0(6) . .
C27 C26 H26 120.5 . .
C25 C26 H26 120.5 . .
C26 C27 C28 121.1(6) . .
C26 C27 H27 119.5 . .
C28 C27 H27 119.5 . .
C29 C28 C27 119.4(6) . .
C29 C28 C30 118.9(6) . .
C27 C28 C30 121.4(6) . .
C28 C29 C24 120.4(6) . .
C28 C29 H29 119.8 . .
C24 C29 H29 119.8 . .
O5 C30 O6 121.2(7) . .
O5 C30 C28 119.2(7) . .
O6 C30 C28 119.6(7) . .
O5 C30 Zn2 56.1(4) . 1_655
O6 C30 Zn2 65.1(4) . 1_655
C28 C30 Zn2 175.3(6) . 1_655
Zn1 O7 Zn2 99.16(17) 2_665 2_665
Zn1 O7 Zn2 132.2(2) 2_665 .
Zn2 O7 Zn2 96.54(16) 2_665 .
Zn1 O7 H7A 118(4) 2_665 .
Zn2 O7 H7A 104(4) 2_665 .
Zn2 O7 H7A 101(4) . .
H8A O8 H8B 134(9) . .

loop_
_geom_bond_atom_site_label_1
_geom_bond_atom_site_label_2
_geom_bond_distance
_geom_bond_site_symmetry_2
Zn1 O7 1.945(4) 2_665
Zn1 O3 1.946(4) .
Zn1 O1 1.982(4) .
Zn1 N1 2.018(5) 1_645
Zn1 O2 2.574(4) .
Zn2 O4 2.016(4) .
Zn2 O7 2.058(4) 2_665
Zn2 O7 2.060(4) .
Zn2 O5 2.076(5) 1_455
Zn2 O6 2.270(5) 1_455
Zn2 O2 2.359(5) .
Zn2 C30 2.494(7) 1_455
Zn2 Zn2 3.0733(15) 2_665
N1 C1 1.332(7) .
N1 C5 1.347(7) .
N1 Zn1 2.018(5) 1_465
N2 C6 1.335(7) .
N2 C10 1.345(7) .
N3 C11 1.326(7) .
N3 C15 1.331(8) .
O1 C22 1.262(7) .
O2 C22 1.265(7) .
O3 C23 1.267(7) .
O4 C23 1.258(7) .
O5 C30 1.238(8) .
O5 Zn2 2.076(5) 1_655
O6 C30 1.250(7) .
O6 Zn2 2.270(5) 1_655
C1 C2 1.359(8) .
C1 H1 0.9300 .
C2 C3 1.386(8) .
C2 H2 0.9300 .
C3 C4 1.382(7) .
C3 H3 0.9300 .
C4 C5 1.385(8) .
C4 C6 1.478(8) .
C5 H5 0.9300 .
C6 C7 1.379(8) .
C7 C8 1.400(8) .
C7 H7 0.9300 .
C8 C9 1.381(8) .
C8 C16 1.479(8) .
C9 C10 1.383(8) .
C9 H9 0.9300 .
C10 C12 1.494(8) .
C11 C12 1.388(8) .
C11 H11 0.9300 .
C12 C13 1.378(8) .
C13 C14 1.368(9) .
C13 H13 0.9300 .
C14 C15 1.363(9) .
C14 H14 0.9300 .
C15 H15 0.9300 .
C16 C17 1.405(8) .
C16 C21 1.405(8) .
C17 C18 1.364(8) .
C17 H17 0.9300 .
C18 C19 1.393(8) .
C18 H18 0.9300 .
C19 C20 1.385(8) .
C19 H19 0.9300 .
C20 C21 1.361(8) .
C20 C22 1.500(8) .
C21 H21 0.9300 .
C23 C24 1.502(8) .
C24 C25 1.367(8) .
C24 C29 1.395(8) .
C25 C26 1.398(8) .
C25 H25 0.9300 .
C26 C27 1.373(9) .
C26 H26 0.9300 .
C27 C28 1.380(8) .
C27 H27 0.9300 .
C28 C29 1.373(7) .
C28 C30 1.507(9) .
C29 H29 0.9300 .
C30 Zn2 2.494(7) 1_655
O7 Zn1 1.945(4) 2_665
O7 Zn2 2.058(4) 2_665
O7 H7A 0.837(19) .
O8 H8A 0.85(2) .
O8 H8B 0.84(2) .

loop_
_geom_torsion_atom_site_label_1
_geom_torsion_atom_site_label_2
_geom_torsion_atom_site_label_3
_geom_torsion_atom_site_label_4
_geom_torsion
_geom_torsion_site_symmetry_1
_geom_torsion_site_symmetry_2
_geom_torsion_site_symmetry_3
_geom_torsion_site_symmetry_4
O7 Zn1 O1 C22 -62.0(4) 2_665 . . .
O3 Zn1 O1 C22 63.4(5) . . . .
N1 Zn1 O1 C22 176.2(4) 1_645 . . .
O2 Zn1 O1 C22 3.5(4) . . . .
O4 Zn2 O2 C22 -132.6(7) . . . .
O7 Zn2 O2 C22 -24.8(6) 2_665 . . .
O7 Zn2 O2 C22 -57.3(10) . . . .
O5 Zn2 O2 C22 76.4(7) 1_455 . . .
O6 Zn2 O2 C22 135.9(6) 1_455 . . .
C30 Zn2 O2 C22 106.1(7) 1_455 . . .
Zn2 Zn2 O2 C22 -31.1(7) 2_665 . . .
O4 Zn2 O2 Zn1 -79.93(14) . . . .
O7 Zn2 O2 Zn1 27.94(12) 2_665 . . .
O7 Zn2 O2 Zn1 -4.6(6) . . . .
O5 Zn2 O2 Zn1 129.09(17) 1_455 . . .
O6 Zn2 O2 Zn1 -171.34(14) 1_455 . . .
C30 Zn2 O2 Zn1 158.8(2) 1_455 . . .
Zn2 Zn2 O2 Zn1 21.62(15) 2_665 . . .
O7 Zn1 O2 C22 115.6(4) 2_665 . . .
O3 Zn1 O2 C22 -140.0(4) . . . .
O1 Zn1 O2 C22 -3.5(4) . . . .
N1 Zn1 O2 C22 -22.6(7) 1_645 . . .
O7 Zn1 O2 Zn2 -29.95(13) 2_665 . . .
O3 Zn1 O2 Zn2 74.54(15) . . . .
O1 Zn1 O2 Zn2 -149.0(2) . . . .
N1 Zn1 O2 Zn2 -168.1(4) 1_645 . . .
O7 Zn1 O3 C23 48.8(5) 2_665 . . .
O1 Zn1 O3 C23 -78.2(6) . . . .
N1 Zn1 O3 C23 168.0(5) 1_645 . . .
O2 Zn1 O3 C23 -32.0(5) . . . .
O7 Zn2 O4 C23 -13.9(5) 2_665 . . .
O7 Zn2 O4 C23 -98.2(5) . . . .
O5 Zn2 O4 C23 138.8(5) 1_455 . . .
O6 Zn2 O4 C23 158.0(5) 1_455 . . .
O2 Zn2 O4 C23 67.9(5) . . . .
C30 Zn2 O4 C23 151.1(5) 1_455 . . .
Zn2 Zn2 O4 C23 -57.1(5) 2_665 . . .
C5 N1 C1 C2 0.9(10) . . . .
Zn1 N1 C1 C2 -176.3(5) 1_465 . . .
N1 C1 C2 C3 -0.8(10) . . . .
C1 C2 C3 C4 0.4(10) . . . .
C2 C3 C4 C5 -0.1(9) . . . .
C2 C3 C4 C6 179.9(6) . . . .
C1 N1 C5 C4 -0.6(9) . . . .
Zn1 N1 C5 C4 176.6(5) 1_465 . . .
C3 C4 C5 N1 0.2(10) . . . .
C6 C4 C5 N1 -179.8(5) . . . .
C10 N2 C6 C7 -0.3(9) . . . .
C10 N2 C6 C4 -179.6(5) . . . .
C3 C4 C6 N2 172.9(6) . . . .
C5 C4 C6 N2 -7.1(9) . . . .
C3 C4 C6 C7 -6.4(10) . . . .
C5 C4 C6 C7 173.6(6) . . . .
N2 C6 C7 C8 2.1(10) . . . .
C4 C6 C7 C8 -178.6(6) . . . .
C6 C7 C8 C9 -1.9(9) . . . .
C6 C7 C8 C16 178.7(6) . . . .
C7 C8 C9 C10 -0.1(9) . . . .
C16 C8 C9 C10 179.3(6) . . . .
C6 N2 C10 C9 -1.7(9) . . . .
C6 N2 C10 C12 176.4(5) . . . .
C8 C9 C10 N2 1.9(10) . . . .
C8 C9 C10 C12 -176.0(6) . . . .
C15 N3 C11 C12 -0.2(11) . . . .
N3 C11 C12 C13 -1.5(10) . . . .
N3 C11 C12 C10 175.7(6) . . . .
N2 C10 C12 C13 -0.7(9) . . . .
C9 C10 C12 C13 177.4(7) . . . .
N2 C10 C12 C11 -177.7(6) . . . .
C9 C10 C12 C11 0.4(10) . . . .
C11 C12 C13 C14 2.2(11) . . . .
C10 C12 C13 C14 -175.0(7) . . . .
C12 C13 C14 C15 -1.3(13) . . . .
C11 N3 C15 C14 1.2(12) . . . .
C13 C14 C15 N3 -0.4(13) . . . .
C9 C8 C16 C17 -13.9(10) . . . .
C7 C8 C16 C17 165.5(6) . . . .
C9 C8 C16 C21 168.5(6) . . . .
C7 C8 C16 C21 -12.1(9) . . . .
C21 C16 C17 C18 1.0(10) . . . .
C8 C16 C17 C18 -176.8(6) . . . .
C16 C17 C18 C19 0.9(11) . . . .
C17 C18 C19 C20 -1.5(11) . . . .
C18 C19 C20 C21 0.0(10) . . . .
C18 C19 C20 C22 -179.1(6) . . . .
C19 C20 C21 C16 2.1(10) . . . .
C22 C20 C21 C16 -178.7(6) . . . .
C17 C16 C21 C20 -2.6(9) . . . .
C8 C16 C21 C20 175.2(6) . . . .
Zn1 O1 C22 O2 -7.0(8) . . . .
Zn1 O1 C22 C20 175.3(5) . . . .
Zn2 O2 C22 O1 58.1(10) . . . .
Zn1 O2 C22 O1 5.4(6) . . . .
Zn2 O2 C22 C20 -124.2(6) . . . .
Zn1 O2 C22 C20 -176.9(6) . . . .
C21 C20 C22 O1 177.5(6) . . . .
C19 C20 C22 O1 -3.3(10) . . . .
C21 C20 C22 O2 -0.3(9) . . . .
C19 C20 C22 O2 178.9(6) . . . .
Zn2 O4 C23 O3 -5.7(9) . . . .
Zn2 O4 C23 C24 178.0(4) . . . .
Zn1 O3 C23 O4 -12.8(9) . . . .
Zn1 O3 C23 C24 163.6(4) . . . .
O4 C23 C24 C25 20.6(9) . . . .
O3 C23 C24 C25 -156.0(6) . . . .
O4 C23 C24 C29 -160.2(6) . . . .
O3 C23 C24 C29 23.1(8) . . . .
C29 C24 C25 C26 -2.0(10) . . . .
C23 C24 C25 C26 177.2(6) . . . .
C24 C25 C26 C27 2.6(10) . . . .
C25 C26 C27 C28 -0.7(11) . . . .
C26 C27 C28 C29 -1.7(10) . . . .
C26 C27 C28 C30 172.3(6) . . . .
C27 C28 C29 C24 2.3(9) . . . .
C30 C28 C29 C24 -171.9(6) . . . .
C25 C24 C29 C28 -0.5(9) . . . .
C23 C24 C29 C28 -179.6(5) . . . .
Zn2 O5 C30 O6 1.2(7) 1_655 . . .
Zn2 O5 C30 C28 -179.7(5) 1_655 . . .
Zn2 O6 C30 O5 -1.1(7) 1_655 . . .
Zn2 O6 C30 C28 179.8(6) 1_655 . . .
C29 C28 C30 O5 -7.1(10) . . . .
C27 C28 C30 O5 178.9(6) . . . .
C29 C28 C30 O6 172.1(6) . . . .
C27 C28 C30 O6 -2.0(10) . . . .
C29 C28 C30 Zn2 -11(6) . . . 1_655
C27 C28 C30 Zn2 175(5) . . . 1_655
O4 Zn2 O7 Zn1 -144.8(3) . . . 2_665
O7 Zn2 O7 Zn1 108.7(3) 2_665 . . 2_665
O5 Zn2 O7 Zn1 9.1(3) 1_455 . . 2_665
O6 Zn2 O7 Zn1 -52.4(3) 1_455 . . 2_665
O2 Zn2 O7 Zn1 141.3(5) . . . 2_665
C30 Zn2 O7 Zn1 -21.4(3) 1_455 . . 2_665
Zn2 Zn2 O7 Zn1 108.7(3) 2_665 . . 2_665
O4 Zn2 O7 Zn2 106.53(17) . . . 2_665
O7 Zn2 O7 Zn2 0.0 2_665 . . 2_665
O5 Zn2 O7 Zn2 -99.6(2) 1_455 . . 2_665
O6 Zn2 O7 Zn2 -161.05(16) 1_455 . . 2_665
O2 Zn2 O7 Zn2 32.6(6) . . . 2_665
C30 Zn2 O7 Zn2 -130.1(2) 1_455 . . 2_665
